data_7234763
loop_
_publ_author_name
'Hsieh, Wan-Chi'
'Manjappa, Kiran B.'
'Yang, Ding-Yah'

_publ_section_title
;
 Structural tuning enables piezochromic and photochemical properties in
 N-aryl-\b-enaminones
;
_journal_issue 58
_journal_name_full 'RSC Advances'
_journal_page_first 34088
_journal_paper_doi 10.1039/C9RA07598D
_journal_volume 9
_journal_year 2019
_chemical_formula_moiety 'C20 H19 N O4'
_chemical_formula_sum 'C20 H19 N O4'
_chemical_formula_weight 337.36
_space_group_crystal_system monoclinic
_space_group_IT_number 14
_space_group_name_Hall '-P 2ybc'
_space_group_name_H-M_alt 'P 1 21/c 1'
_symmetry_cell_setting monoclinic
_symmetry_space_group_name_Hall '-P 2ybc'
_symmetry_space_group_name_H-M 'P 1 21/c 1'
_atom_sites_solution_hydrogens mixed
_audit_creation_method SHELXL-2014/7
_audit_update_record
;
2019-09-14 deposited with the CCDC.    2019-10-14 downloaded from the CCDC.
;
_cell_angle_alpha 90
_cell_angle_beta 111.589(3)
_cell_angle_gamma 90
_cell_formula_units_Z 8
_cell_length_a 24.7105(17)
_cell_length_b 7.8341(5)
_cell_length_c 19.1111(12)
_cell_measurement_reflns_used 9607
_cell_measurement_temperature 150(2)
_cell_measurement_theta_max 27.803
_cell_measurement_theta_min 3.100
_cell_volume 3440.1(4)
_computing_cell_refinement 'SAINT V7.34A (Bruker AXS, 2006)'
_computing_data_collection 'APEX2 (Bruker AXS, 2010)'
_computing_data_reduction 'SAINT V7.34A (Bruker AXS, 2006)'
_computing_molecular_graphics 'Bruker SHELXTL'
_computing_publication_material 'Bruker SHELXTL'
_computing_structure_refinement 'SHELXL-2014/7 (Sheldrick, 2014)'
_computing_structure_solution 'SHELXL-2014/7 (Sheldrick, 2014)'
_diffrn_ambient_temperature 150(2)
_diffrn_measured_fraction_theta_full 0.995
_diffrn_measured_fraction_theta_max 0.995
_diffrn_measurement_device_type 'Bruker APEX-II CCD'
_diffrn_measurement_method '\f and \w scans'
_diffrn_radiation_probe x-ray
_diffrn_radiation_type MoK\a
_diffrn_radiation_wavelength 0.71073
_diffrn_reflns_av_R_equivalents 0.0504
_diffrn_reflns_av_unetI/netI 0.0266
_diffrn_reflns_Laue_measured_fraction_full 0.995
_diffrn_reflns_Laue_measured_fraction_max 0.995
_diffrn_reflns_limit_h_max 32
_diffrn_reflns_limit_h_min -32
_diffrn_reflns_limit_k_max 10
_diffrn_reflns_limit_k_min -10
_diffrn_reflns_limit_l_max 25
_diffrn_reflns_limit_l_min -25
_diffrn_reflns_number 69585
_diffrn_reflns_point_group_measured_fraction_full 0.995
_diffrn_reflns_point_group_measured_fraction_max 0.995
_diffrn_reflns_theta_full 25.242
_diffrn_reflns_theta_max 27.886
_diffrn_reflns_theta_min 2.745
_exptl_absorpt_coefficient_mu 0.091
_exptl_absorpt_correction_T_max 0.9281
_exptl_absorpt_correction_T_min 0.8196
_exptl_absorpt_correction_type multi-scan
_exptl_absorpt_process_details 'SADABS V2012/1 (Bruker AXS Inc.)'
_exptl_crystal_colour brown
_exptl_crystal_density_diffrn 1.303
_exptl_crystal_description parallelepiped
_exptl_crystal_F_000 1424
_exptl_crystal_size_max 0.510
_exptl_crystal_size_mid 0.350
_exptl_crystal_size_min 0.110
_refine_diff_density_max 0.427
_refine_diff_density_min -0.401
_refine_diff_density_rms 0.046
_refine_ls_extinction_method none
_refine_ls_goodness_of_fit_ref 1.037
_refine_ls_hydrogen_treatment mixed
_refine_ls_matrix_type full
_refine_ls_number_parameters 463
_refine_ls_number_reflns 8166
_refine_ls_number_restraints 0
_refine_ls_restrained_S_all 1.037
_refine_ls_R_factor_all 0.0675
_refine_ls_R_factor_gt 0.0503
_refine_ls_shift/su_max 0.001
_refine_ls_shift/su_mean 0.000
_refine_ls_structure_factor_coef Fsqd
_refine_ls_weighting_details 'w=1/[\s^2^(Fo^2^)+(0.0624P)^2^+2.2013P] where P=(Fo^2^+2Fc^2^)/3'
_refine_ls_weighting_scheme calc
_refine_ls_wR_factor_gt 0.1277
_refine_ls_wR_factor_ref 0.1413
_reflns_Friedel_coverage 0.000
_reflns_number_gt 6436
_reflns_number_total 8166
_reflns_threshold_expression 'I > 2\s(I)'
_cod_data_source_file c9ra07598d2.cif
_cod_data_source_block bmk58893
_cod_depositor_comments
;
The following automatic conversions were performed:

'_symmetry_cell_setting' value 'Monoclinic' changed to 'monoclinic'
according to
/home/data/users/saulius/crontab/automatic-downloads/rss-feeds/RSC/lib/dictionaries/cif_core.dic
dictionary named 'cif_core.dic' version 2.4.2 from 2011-04-26.

Automatic conversion script
Id: cif_fix_values 4973 2017-02-22 13:04:09Z antanas 
;
_cod_original_sg_symbol_H-M P2(1)/c
_cod_database_code 7234763
_shelx_shelxl_version_number 2014/7
_shelx_space_group_comment
; 
The symmetry employed for this shelxl refinement is uniquely defined 
by the following loop, which should always be used as a source of 
symmetry information in preference to the above space-group names. 
They are only intended as comments. 
;
_shelx_estimated_absorpt_t_min 0.955
_shelx_estimated_absorpt_t_max 0.990

loop_
_space_group_symop_operation_xyz
'x, y, z'
'-x, y+1/2, -z+1/2'
'-x, -y, -z'
'x, -y-1/2, z-1/2'

loop_
_atom_site_label
_atom_site_type_symbol
_atom_site_fract_x
_atom_site_fract_y
_atom_site_fract_z
_atom_site_U_iso_or_equiv
_atom_site_adp_type
_atom_site_occupancy
_atom_site_site_symmetry_order
_atom_site_calc_flag
_atom_site_refinement_flags_posn
_atom_site_refinement_flags_adp
O1 O -0.01362(6) 0.28171(17) 0.54287(7) 0.0337(3) Uani 1 1 d . .
O2 O -0.08651(5) 0.17230(15) 0.44279(6) 0.0286(3) Uani 1 1 d . .
O3 O 0.07523(5) 0.28969(16) 0.38894(6) 0.0291(3) Uani 1 1 d . .
O4 O 0.18388(6) 0.5493(2) 0.43638(9) 0.0581(5) Uani 1 1 d . .
N1 N -0.03411(6) 0.04376(17) 0.30166(7) 0.0237(3) Uani 1 1 d . .
C1 C -0.02746(7) 0.2214(2) 0.48022(9) 0.0258(3) Uani 1 1 d . .
C2 C -0.09193(7) 0.1079(2) 0.37396(9) 0.0247(3) Uani 1 1 d . .
C3 C -0.14259(7) 0.0566(2) 0.31979(10) 0.0279(3) Uani 1 1 d . .
C4 C -0.13676(8) -0.0071(2) 0.25373(10) 0.0314(4) Uani 1 1 d . .
H4A H -0.1704 -0.0451 0.2134 0.038 Uiso 1 1 calc R U
C5 C -0.08418(8) -0.0152(2) 0.24660(9) 0.0293(3) Uani 1 1 d . .
H5A H -0.0819 -0.0632 0.2021 0.035 Uiso 1 1 calc R U
C6 C -0.03733(7) 0.11207(19) 0.36562(8) 0.0221(3) Uani 1 1 d . .
C7 C 0.00322(7) 0.18944(19) 0.43053(8) 0.0226(3) Uani 1 1 d . .
C8 C 0.05893(7) 0.26510(19) 0.44163(8) 0.0224(3) Uani 1 1 d . .
C9 C 0.09717(7) 0.3233(2) 0.51995(9) 0.0266(3) Uani 1 1 d . .
H9A H 0.1015 0.2283 0.5557 0.032 Uiso 1 1 calc R U
H9B H 0.0778 0.4189 0.5353 0.032 Uiso 1 1 calc R U
C10 C 0.15754(7) 0.3811(2) 0.52498(9) 0.0297(4) Uani 1 1 d . .
C11 C 0.18853(9) 0.4609(3) 0.60327(11) 0.0436(5) Uani 1 1 d . .
H11A H 0.1940 0.3738 0.6421 0.065 Uiso 1 1 calc R U
H11B H 0.2265 0.5054 0.6069 0.065 Uiso 1 1 calc R U
H11C H 0.1648 0.5543 0.6107 0.065 Uiso 1 1 calc R U
C12 C 0.19412(9) 0.2360(3) 0.51214(12) 0.0429(5) Uani 1 1 d . .
H12A H 0.1980 0.1450 0.5489 0.064 Uiso 1 1 calc R U
H12B H 0.1750 0.1906 0.4611 0.064 Uiso 1 1 calc R U
H12C H 0.2328 0.2792 0.5181 0.064 Uiso 1 1 calc R U
C13 C 0.15092(8) 0.5235(3) 0.46879(11) 0.0365(4) Uani 1 1 d . .
H13A H 0.1185 0.5979 0.4583 0.044 Uiso 1 1 calc R U
C14 C -0.20066(8) 0.0718(3) 0.32736(13) 0.0370(4) Uani 1 1 d . .
H14A H -0.2218(12) -0.033(4) 0.3155(14) 0.059(7) Uiso 1 1 d . .
H14B H -0.2231(12) 0.158(4) 0.2928(15) 0.062(8) Uiso 1 1 d . .
H14C H -0.1986(10) 0.108(3) 0.3770(14) 0.048(6) Uiso 1 1 d . .
C15 C 0.02006(7) 0.0173(2) 0.28997(9) 0.0235(3) Uani 1 1 d . .
C16 C 0.02388(8) 0.0669(2) 0.22231(9) 0.0273(3) Uani 1 1 d . .
H16A H -0.0080 0.1213 0.1847 0.033 Uiso 1 1 calc R U
C17 C 0.07499(8) 0.0359(2) 0.21042(10) 0.0319(4) Uani 1 1 d . .
H17A H 0.0783 0.0704 0.1645 0.038 Uiso 1 1 calc R U
C18 C 0.12105(8) -0.0445(2) 0.26466(10) 0.0329(4) Uani 1 1 d . .
H18A H 0.1561 -0.0643 0.2562 0.039 Uiso 1 1 calc R U
C19 C 0.11646(8) -0.0966(2) 0.33167(10) 0.0309(4) Uani 1 1 d . .
H19A H 0.1481 -0.1536 0.3686 0.037 Uiso 1 1 calc R U
C20 C 0.06560(7) -0.0655(2) 0.34460(9) 0.0267(3) Uani 1 1 d . .
H20A H 0.0621 -0.1006 0.3903 0.032 Uiso 1 1 calc R U
O5 O 0.49813(6) 0.2043(2) 0.55080(7) 0.0404(3) Uani 1 1 d . .
O6 O 0.57157(5) 0.31458(17) 0.52210(7) 0.0339(3) Uani 1 1 d . .
O7 O 0.41263(5) 0.18609(16) 0.31086(6) 0.0317(3) Uani 1 1 d . .
O8 O 0.29782(7) -0.0907(2) 0.26148(9) 0.0621(5) Uani 1 1 d . .
N2 N 0.52228(7) 0.43723(19) 0.33074(8) 0.0304(3) Uani 1 1 d . .
C21 C 0.51261(7) 0.2623(2) 0.50167(10) 0.0307(4) Uani 1 1 d . .
C22 C 0.57786(7) 0.3782(2) 0.45918(10) 0.0308(4) Uani 1 1 d . .
C23 C 0.62843(8) 0.4383(2) 0.45555(12) 0.0371(4) Uani 1 1 d . .
C24 C 0.62410(9) 0.4982(3) 0.38450(13) 0.0430(5) Uani 1 1 d . .
H24A H 0.6581 0.5386 0.3777 0.052 Uiso 1 1 calc R U
C25 C 0.57278(9) 0.4999(2) 0.32528(12) 0.0398(4) Uani 1 1 d . .
H25A H 0.5715 0.5455 0.2786 0.048 Uiso 1 1 calc R U
C26 C 0.52431(7) 0.3682(2) 0.39709(9) 0.0264(3) Uani 1 1 d . .
C27 C 0.48339(7) 0.2897(2) 0.42213(9) 0.0254(3) Uani 1 1 d . .
C28 C 0.42782(7) 0.2128(2) 0.37888(9) 0.0243(3) Uani 1 1 d . .
C29 C 0.38899(7) 0.1572(2) 0.42026(9) 0.0266(3) Uani 1 1 d . .
H29A H 0.3844 0.2541 0.4509 0.032 Uiso 1 1 calc R U
H29B H 0.4085 0.0635 0.4552 0.032 Uiso 1 1 calc R U
C30 C 0.32857(7) 0.0965(2) 0.36879(9) 0.0299(4) Uani 1 1 d . .
C31 C 0.29800(9) 0.0224(3) 0.41929(13) 0.0467(5) Uani 1 1 d . .
H31A H 0.2930 0.1126 0.4519 0.070 Uiso 1 1 calc R U
H31B H 0.2598 -0.0227 0.3877 0.070 Uiso 1 1 calc R U
H31C H 0.3218 -0.0696 0.4503 0.070 Uiso 1 1 calc R U
C32 C 0.29129(9) 0.2379(3) 0.31867(11) 0.0423(5) Uani 1 1 d . .
H32A H 0.2877 0.3326 0.3502 0.063 Uiso 1 1 calc R U
H32B H 0.3098 0.2787 0.2844 0.063 Uiso 1 1 calc R U
H32C H 0.2525 0.1928 0.2894 0.063 Uiso 1 1 calc R U
C33 C 0.33441(8) -0.0504(2) 0.32078(11) 0.0369(4) Uani 1 1 d . .
H33A H 0.3693 -0.1152 0.3386 0.044 Uiso 1 1 calc R U
C34 C 0.68448(9) 0.4378(3) 0.52175(14) 0.0513(6) Uani 1 1 d . .
H34A H 0.7153 0.4863 0.5071 0.077 Uiso 1 1 calc R U
H34B H 0.6803 0.5064 0.5623 0.077 Uiso 1 1 calc R U
H34C H 0.6946 0.3203 0.5393 0.077 Uiso 1 1 calc R U
C35 C 0.46850(8) 0.4678(2) 0.26793(10) 0.0308(4) Uani 1 1 d . .
C36 C 0.46431(10) 0.4216(2) 0.19628(11) 0.0385(4) Uani 1 1 d . .
H36A H 0.4956 0.3650 0.1885 0.046 Uiso 1 1 calc R U
C37 C 0.41384(11) 0.4592(3) 0.13632(11) 0.0454(5) Uani 1 1 d . .
H37A H 0.4103 0.4280 0.0868 0.054 Uiso 1 1 calc R U
C38 C 0.36839(11) 0.5417(3) 0.14772(11) 0.0460(5) Uani 1 1 d . .
H38A H 0.3336 0.5652 0.1061 0.055 Uiso 1 1 calc R U
C39 C 0.37336(9) 0.5906(3) 0.21982(11) 0.0394(4) Uani 1 1 d . .
H39A H 0.3422 0.6487 0.2274 0.047 Uiso 1 1 calc R U
C40 C 0.42384(8) 0.5542(2) 0.28041(10) 0.0332(4) Uani 1 1 d . .
H40A H 0.4279 0.5878 0.3298 0.040 Uiso 1 1 calc R U

loop_
_atom_site_aniso_label
_atom_site_aniso_U_11
_atom_site_aniso_U_22
_atom_site_aniso_U_33
_atom_site_aniso_U_23
_atom_site_aniso_U_13
_atom_site_aniso_U_12
O1 0.0386(7) 0.0436(7) 0.0246(6) -0.0068(5) 0.0184(5) -0.0047(6)
O2 0.0283(6) 0.0333(6) 0.0276(6) -0.0032(5) 0.0144(5) -0.0011(5)
O3 0.0355(6) 0.0328(6) 0.0227(6) -0.0003(5) 0.0151(5) -0.0066(5)
O4 0.0341(8) 0.0806(12) 0.0580(10) 0.0276(9) 0.0152(7) -0.0063(8)
N1 0.0277(7) 0.0245(6) 0.0195(6) -0.0006(5) 0.0094(5) 0.0001(5)
C1 0.0292(8) 0.0260(8) 0.0256(8) 0.0019(6) 0.0141(6) 0.0001(6)
C2 0.0297(8) 0.0218(7) 0.0247(7) 0.0017(6) 0.0125(6) 0.0006(6)
C3 0.0276(8) 0.0233(7) 0.0336(9) 0.0033(6) 0.0121(7) 0.0002(6)
C4 0.0307(9) 0.0292(8) 0.0299(9) -0.0029(7) 0.0059(7) -0.0039(7)
C5 0.0323(9) 0.0295(8) 0.0245(8) -0.0053(6) 0.0084(7) -0.0025(7)
C6 0.0270(8) 0.0197(7) 0.0207(7) 0.0027(6) 0.0100(6) 0.0019(6)
C7 0.0279(8) 0.0223(7) 0.0190(7) 0.0010(6) 0.0105(6) 0.0005(6)
C8 0.0280(8) 0.0206(7) 0.0201(7) 0.0005(6) 0.0105(6) 0.0003(6)
C9 0.0304(8) 0.0302(8) 0.0201(7) -0.0001(6) 0.0104(6) -0.0028(6)
C10 0.0260(8) 0.0357(9) 0.0244(8) 0.0024(7) 0.0058(6) 0.0000(7)
C11 0.0351(10) 0.0526(12) 0.0342(10) -0.0056(9) 0.0024(8) -0.0057(9)
C12 0.0376(10) 0.0483(11) 0.0415(11) 0.0074(9) 0.0130(9) 0.0125(9)
C13 0.0273(9) 0.0404(10) 0.0382(10) 0.0080(8) 0.0077(7) -0.0038(7)
C14 0.0273(9) 0.0377(10) 0.0461(11) 0.0005(9) 0.0136(8) -0.0020(8)
C15 0.0286(8) 0.0218(7) 0.0222(7) -0.0035(6) 0.0120(6) -0.0016(6)
C16 0.0353(9) 0.0261(8) 0.0208(7) -0.0010(6) 0.0106(7) 0.0001(7)
C17 0.0447(10) 0.0319(9) 0.0258(8) -0.0025(7) 0.0209(8) -0.0037(7)
C18 0.0348(9) 0.0326(9) 0.0373(9) -0.0057(7) 0.0203(8) -0.0015(7)
C19 0.0315(9) 0.0298(9) 0.0319(9) 0.0011(7) 0.0122(7) 0.0030(7)
C20 0.0328(8) 0.0264(8) 0.0234(7) 0.0015(6) 0.0132(7) 0.0006(6)
O5 0.0362(7) 0.0612(9) 0.0220(6) 0.0043(6) 0.0085(5) -0.0078(6)
O6 0.0268(6) 0.0415(7) 0.0307(6) -0.0004(5) 0.0073(5) -0.0025(5)
O7 0.0374(7) 0.0375(7) 0.0215(6) -0.0036(5) 0.0124(5) -0.0045(5)
O8 0.0506(9) 0.0615(11) 0.0548(10) -0.0261(8) -0.0034(8) 0.0015(8)
N2 0.0353(8) 0.0285(7) 0.0348(8) 0.0014(6) 0.0213(6) 0.0004(6)
C21 0.0261(8) 0.0352(9) 0.0290(8) -0.0020(7) 0.0079(7) -0.0016(7)
C22 0.0277(8) 0.0266(8) 0.0386(9) -0.0035(7) 0.0127(7) 0.0003(7)
C23 0.0306(9) 0.0273(8) 0.0555(12) -0.0050(8) 0.0183(8) -0.0021(7)
C24 0.0372(10) 0.0347(10) 0.0679(14) -0.0015(9) 0.0322(10) -0.0049(8)
C25 0.0463(11) 0.0336(9) 0.0525(12) 0.0034(8) 0.0334(10) -0.0014(8)
C26 0.0294(8) 0.0241(8) 0.0294(8) -0.0031(6) 0.0152(7) 0.0002(6)
C27 0.0266(8) 0.0292(8) 0.0229(7) -0.0003(6) 0.0120(6) -0.0007(6)
C28 0.0264(8) 0.0252(7) 0.0222(7) 0.0010(6) 0.0101(6) 0.0019(6)
C29 0.0268(8) 0.0332(8) 0.0197(7) -0.0005(6) 0.0085(6) -0.0021(6)
C30 0.0254(8) 0.0357(9) 0.0277(8) -0.0006(7) 0.0088(7) -0.0006(7)
C31 0.0356(10) 0.0606(13) 0.0478(12) -0.0004(10) 0.0200(9) -0.0114(9)
C32 0.0328(10) 0.0451(11) 0.0403(10) -0.0007(9) 0.0034(8) 0.0092(8)
C33 0.0338(9) 0.0359(9) 0.0369(10) -0.0041(8) 0.0081(8) -0.0012(8)
C34 0.0291(10) 0.0458(12) 0.0733(16) -0.0055(11) 0.0122(10) -0.0080(9)
C35 0.0426(10) 0.0257(8) 0.0298(8) 0.0025(6) 0.0199(8) -0.0003(7)
C36 0.0591(12) 0.0326(9) 0.0336(10) 0.0033(7) 0.0284(9) 0.0042(8)
C37 0.0694(14) 0.0431(11) 0.0269(9) 0.0011(8) 0.0216(9) 0.0019(10)
C38 0.0604(13) 0.0408(11) 0.0313(10) 0.0059(8) 0.0105(9) 0.0039(10)
C39 0.0467(11) 0.0361(10) 0.0362(10) 0.0027(8) 0.0162(9) 0.0067(8)
C40 0.0446(10) 0.0311(9) 0.0272(8) -0.0006(7) 0.0170(8) 0.0020(8)

loop_
_atom_type_symbol
_atom_type_description
_atom_type_scat_dispersion_real
_atom_type_scat_dispersion_imag
_atom_type_scat_source
C C 0.0033 0.0016 'International Tables Vol C Tables 4.2.6.8 and 6.1.1.4'
H H 0.0000 0.0000 'International Tables Vol C Tables 4.2.6.8 and 6.1.1.4'
N N 0.0061 0.0033 'International Tables Vol C Tables 4.2.6.8 and 6.1.1.4'
O O 0.0106 0.0060 'International Tables Vol C Tables 4.2.6.8 and 6.1.1.4'

loop_
_geom_angle_atom_site_label_1
_geom_angle_atom_site_label_2
_geom_angle_atom_site_label_3
_geom_angle
C2 O2 C1 107.61(12)
C6 N1 C5 119.00(14)
C6 N1 C15 123.76(13)
C5 N1 C15 117.08(13)
O1 C1 O2 117.78(14)
O1 C1 C7 133.92(16)
O2 C1 C7 108.28(13)
C3 C2 O2 125.31(15)
C3 C2 C6 124.75(15)
O2 C2 C6 109.84(13)
C2 C3 C4 114.63(15)
C2 C3 C14 123.32(16)
C4 C3 C14 122.02(16)
C5 C4 C3 121.49(16)
C5 C4 H4A 119.3
C3 C4 H4A 119.3
C4 C5 N1 122.16(15)
C4 C5 H5A 118.9
N1 C5 H5A 118.9
N1 C6 C7 134.37(15)
N1 C6 C2 117.66(14)
C7 C6 C2 107.96(13)
C6 C7 C1 106.17(14)
C6 C7 C8 129.52(14)
C1 C7 C8 122.57(14)
O3 C8 C7 121.80(14)
O3 C8 C9 119.23(14)
C7 C8 C9 118.91(13)
C8 C9 C10 112.99(13)
C8 C9 H9A 109.0
C10 C9 H9A 109.0
C8 C9 H9B 109.0
C10 C9 H9B 109.0
H9A C9 H9B 107.8
C13 C10 C9 109.00(14)
C13 C10 C12 110.50(15)
C9 C10 C12 113.01(16)
C13 C10 C11 105.97(16)
C9 C10 C11 107.84(14)
C12 C10 C11 110.25(15)
C10 C11 H11A 109.5
C10 C11 H11B 109.5
H11A C11 H11B 109.5
C10 C11 H11C 109.5
H11A C11 H11C 109.5
H11B C11 H11C 109.5
C10 C12 H12A 109.5
C10 C12 H12B 109.5
H12A C12 H12B 109.5
C10 C12 H12C 109.5
H12A C12 H12C 109.5
H12B C12 H12C 109.5
O4 C13 C10 124.70(18)
O4 C13 H13A 117.6
C10 C13 H13A 117.6
C3 C14 H14A 111.7(16)
C3 C14 H14B 108.7(16)
H14A C14 H14B 108(2)
C3 C14 H14C 114.1(14)
H14A C14 H14C 108(2)
H14B C14 H14C 106(2)
C16 C15 C20 121.34(15)
C16 C15 N1 119.12(14)
C20 C15 N1 119.43(14)
C15 C16 C17 118.89(16)
C15 C16 H16A 120.6
C17 C16 H16A 120.6
C18 C17 C16 120.51(16)
C18 C17 H17A 119.7
C16 C17 H17A 119.7
C17 C18 C19 120.22(16)
C17 C18 H18A 119.9
C19 C18 H18A 119.9
C18 C19 C20 119.94(16)
C18 C19 H19A 120.0
C20 C19 H19A 120.0
C15 C20 C19 119.09(15)
C15 C20 H20A 120.5
C19 C20 H20A 120.5
C22 O6 C21 107.52(13)
C26 N2 C25 119.13(16)
C26 N2 C35 123.12(14)
C25 N2 C35 117.31(15)
O5 C21 O6 117.43(15)
O5 C21 C27 134.39(16)
O6 C21 C27 108.17(14)
C23 C22 O6 125.22(17)
C23 C22 C26 124.62(18)
O6 C22 C26 110.13(14)
C22 C23 C24 114.87(18)
C22 C23 C34 122.59(19)
C24 C23 C34 122.54(18)
C25 C24 C23 121.79(17)
C25 C24 H24A 119.1
C23 C24 H24A 119.1
C24 C25 N2 121.89(18)
C24 C25 H25A 119.1
N2 C25 H25A 119.1
N2 C26 C27 134.75(16)
N2 C26 C22 117.42(15)
C27 C26 C22 107.77(15)
C26 C27 C21 106.27(14)
C26 C27 C28 129.50(15)
C21 C27 C28 122.86(14)
O7 C28 C27 122.01(14)
O7 C28 C29 119.81(15)
C27 C28 C29 118.13(13)
C28 C29 C30 114.16(13)
C28 C29 H29A 108.7
C30 C29 H29A 108.7
C28 C29 H29B 108.7
C30 C29 H29B 108.7
H29A C29 H29B 107.6
C33 C30 C32 109.93(15)
C33 C30 C29 109.78(14)
C32 C30 C29 113.43(15)
C33 C30 C31 105.77(16)
C32 C30 C31 110.08(16)
C29 C30 C31 107.54(14)
C30 C31 H31A 109.5
C30 C31 H31B 109.5
H31A C31 H31B 109.5
C30 C31 H31C 109.5
H31A C31 H31C 109.5
H31B C31 H31C 109.5
C30 C32 H32A 109.5
C30 C32 H32B 109.5
H32A C32 H32B 109.5
C30 C32 H32C 109.5
H32A C32 H32C 109.5
H32B C32 H32C 109.5
O8 C33 C30 124.43(18)
O8 C33 H33A 117.8
C30 C33 H33A 117.8
C23 C34 H34A 109.5
C23 C34 H34B 109.5
H34A C34 H34B 109.5
C23 C34 H34C 109.5
H34A C34 H34C 109.5
H34B C34 H34C 109.5
C36 C35 C40 121.54(18)
C36 C35 N2 119.32(16)
C40 C35 N2 118.97(15)
C37 C36 C35 118.82(19)
C37 C36 H36A 120.6
C35 C36 H36A 120.6
C36 C37 C38 120.53(18)
C36 C37 H37A 119.7
C38 C37 H37A 119.7
C37 C38 C39 120.3(2)
C37 C38 H38A 119.9
C39 C38 H38A 119.9
C40 C39 C38 119.73(19)
C40 C39 H39A 120.1
C38 C39 H39A 120.1
C39 C40 C35 119.05(17)
C39 C40 H40A 120.5
C35 C40 H40A 120.5

loop_
_geom_bond_atom_site_label_1
_geom_bond_atom_site_label_2
_geom_bond_distance
O1 C1 1.214(2)
O2 C2 1.3687(19)
O2 C1 1.421(2)
O3 C8 1.2293(18)
O4 C13 1.208(2)
N1 C6 1.3632(19)
N1 C5 1.376(2)
N1 C15 1.451(2)
C1 C7 1.438(2)
C2 C3 1.359(2)
C2 C6 1.416(2)
C3 C4 1.413(2)
C3 C14 1.499(2)
C4 C5 1.357(2)
C4 H4A 0.9500
C5 H5A 0.9500
C6 C7 1.413(2)
C7 C8 1.441(2)
C8 C9 1.517(2)
C9 C10 1.528(2)
C9 H9A 0.9900
C9 H9B 0.9900
C10 C13 1.515(2)
C10 C12 1.528(3)
C10 C11 1.540(2)
C11 H11A 0.9800
C11 H11B 0.9800
C11 H11C 0.9800
C12 H12A 0.9800
C12 H12B 0.9800
C12 H12C 0.9800
C13 H13A 0.9500
C14 H14A 0.95(3)
C14 H14B 0.96(3)
C14 H14C 0.97(2)
C15 C16 1.386(2)
C15 C20 1.383(2)
C16 C17 1.384(2)
C16 H16A 0.9500
C17 C18 1.378(3)
C17 H17A 0.9500
C18 C19 1.388(2)
C18 H18A 0.9500
C19 C20 1.389(2)
C19 H19A 0.9500
C20 H20A 0.9500
O5 C21 1.209(2)
O6 C22 1.362(2)
O6 C21 1.423(2)
O7 C28 1.2309(19)
O8 C33 1.203(2)
N2 C26 1.362(2)
N2 C25 1.380(2)
N2 C35 1.446(2)
C21 C27 1.439(2)
C22 C23 1.361(2)
C22 C26 1.418(2)
C23 C24 1.403(3)
C23 C34 1.493(3)
C24 C25 1.354(3)
C24 H24A 0.9500
C25 H25A 0.9500
C26 C27 1.409(2)
C27 C28 1.448(2)
C28 C29 1.515(2)
C29 C30 1.530(2)
C29 H29A 0.9900
C29 H29B 0.9900
C30 C33 1.511(3)
C30 C32 1.531(3)
C30 C31 1.541(3)
C31 H31A 0.9800
C31 H31B 0.9800
C31 H31C 0.9800
C32 H32A 0.9800
C32 H32B 0.9800
C32 H32C 0.9800
C33 H33A 0.9500
C34 H34A 0.9800
C34 H34B 0.9800
C34 H34C 0.9800
C35 C36 1.383(2)
C35 C40 1.388(3)
C36 C37 1.380(3)
C36 H36A 0.9500
C37 C38 1.381(3)
C37 H37A 0.9500
C38 C39 1.391(3)
C38 H38A 0.9500
C39 C40 1.384(3)
C39 H39A 0.9500
C40 H40A 0.9500

loop_
_geom_torsion_atom_site_label_1
_geom_torsion_atom_site_label_2
_geom_torsion_atom_site_label_3
_geom_torsion_atom_site_label_4
_geom_torsion
C2 O2 C1 O1 -179.80(15)
C2 O2 C1 C7 1.79(17)
C1 O2 C2 C3 -175.90(15)
C1 O2 C2 C6 0.56(17)
O2 C2 C3 C4 -179.35(15)
C6 C2 C3 C4 4.7(2)
O2 C2 C3 C14 2.9(3)
C6 C2 C3 C14 -173.02(16)
C2 C3 C4 C5 0.1(2)
C14 C3 C4 C5 177.87(17)
C3 C4 C5 N1 -2.6(3)
C6 N1 C5 C4 0.3(2)
C15 N1 C5 C4 175.78(16)
C5 N1 C6 C7 -176.83(17)
C15 N1 C6 C7 8.0(3)
C5 N1 C6 C2 4.2(2)
C15 N1 C6 C2 -171.02(14)
C3 C2 C6 N1 -7.0(2)
O2 C2 C6 N1 176.51(13)
C3 C2 C6 C7 173.76(15)
O2 C2 C6 C7 -2.72(17)
N1 C6 C7 C1 -175.36(17)
C2 C6 C7 C1 3.70(17)
N1 C6 C7 C8 19.7(3)
C2 C6 C7 C8 -161.26(16)
O1 C1 C7 C6 178.55(19)
O2 C1 C7 C6 -3.40(17)
O1 C1 C7 C8 -15.2(3)
O2 C1 C7 C8 162.86(14)
C6 C7 C8 O3 9.3(3)
C1 C7 C8 O3 -153.47(16)
C6 C7 C8 C9 -173.56(15)
C1 C7 C8 C9 23.6(2)
O3 C8 C9 C10 -9.6(2)
C7 C8 C9 C10 173.19(14)
C8 C9 C10 C13 57.25(19)
C8 C9 C10 C12 -66.01(19)
C8 C9 C10 C11 171.87(15)
C9 C10 C13 O4 -148.0(2)
C12 C10 C13 O4 -23.2(3)
C11 C10 C13 O4 96.2(2)
C6 N1 C15 C16 -133.75(16)
C5 N1 C15 C16 51.0(2)
C6 N1 C15 C20 49.9(2)
C5 N1 C15 C20 -125.38(17)
C20 C15 C16 C17 -1.5(2)
N1 C15 C16 C17 -177.77(15)
C15 C16 C17 C18 0.7(3)
C16 C17 C18 C19 0.5(3)
C17 C18 C19 C20 -0.9(3)
C16 C15 C20 C19 1.1(2)
N1 C15 C20 C19 177.38(15)
C18 C19 C20 C15 0.1(3)
C22 O6 C21 O5 -178.78(17)
C22 O6 C21 C27 2.57(19)
C21 O6 C22 C23 -178.66(17)
C21 O6 C22 C26 -0.41(19)
O6 C22 C23 C24 -179.73(16)
C26 C22 C23 C24 2.3(3)
O6 C22 C23 C34 1.3(3)
C26 C22 C23 C34 -176.70(18)
C22 C23 C24 C25 1.9(3)
C34 C23 C24 C25 -179.1(2)
C23 C24 C25 N2 -2.4(3)
C26 N2 C25 C24 -1.5(3)
C35 N2 C25 C24 171.09(18)
C25 N2 C26 C27 -177.74(18)
C35 N2 C26 C27 10.2(3)
C25 N2 C26 C22 5.3(2)
C35 N2 C26 C22 -166.81(15)
C23 C22 C26 N2 -5.9(3)
O6 C22 C26 N2 175.79(14)
C23 C22 C26 C27 176.32(17)
O6 C22 C26 C27 -1.95(19)
N2 C26 C27 C21 -173.74(18)
C22 C26 C27 C21 3.43(19)
N2 C26 C27 C28 19.6(3)
C22 C26 C27 C28 -163.27(17)
O5 C21 C27 C26 178.0(2)
O6 C21 C27 C26 -3.71(19)
O5 C21 C27 C28 -14.2(3)
O6 C21 C27 C28 164.09(15)
C26 C27 C28 O7 10.4(3)
C21 C27 C28 O7 -154.37(17)
C26 C27 C28 C29 -172.35(16)
C21 C27 C28 C29 22.9(2)
O7 C28 C29 C30 -9.3(2)
C27 C28 C29 C30 173.35(15)
C28 C29 C30 C33 57.84(19)
C28 C29 C30 C32 -65.6(2)
C28 C29 C30 C31 172.46(15)
C32 C30 C33 O8 -31.3(3)
C29 C30 C33 O8 -156.7(2)
C31 C30 C33 O8 87.5(2)
C26 N2 C35 C36 -134.73(18)
C25 N2 C35 C36 53.0(2)
C26 N2 C35 C40 49.9(2)
C25 N2 C35 C40 -122.34(18)
C40 C35 C36 C37 -1.5(3)
N2 C35 C36 C37 -176.79(17)
C35 C36 C37 C38 0.1(3)
C36 C37 C38 C39 1.1(3)
C37 C38 C39 C40 -0.8(3)
C38 C39 C40 C35 -0.5(3)
C36 C35 C40 C39 1.8(3)
N2 C35 C40 C39 177.03(16)
